data_2238026
loop_
_publ_author_name
'Setifi, Zouaoui'
'Setifi, Fatima'
'Smith, Graham'
'El-Ghozzi, Malika'
'Rouag, Djamil-Azzeddine'
'Avignant, Daniel'
'Merazig, Hocine'

_publ_section_title
;
 (Adipato-\k^2^<i>O</i>,<i>O</i>')diaqua[bis(pyridin-2-yl-\k<i>N</i>)amine]cobalt(II)
 trihydrate
;
_journal_coeditor_code SJ5322
_journal_issue 6
_journal_name_full 'Acta Crystallographica Section E'
_journal_page_first m335
_journal_page_last m336
_journal_paper_doi 10.1107/S1600536813012981
_journal_volume 69
_journal_year 2013
_chemical_formula_iupac '[Co (C6 H8 O4) (C10 H9 N3) (H2 O)2], 3H2 O'
_chemical_formula_moiety 'C16 H21 Co N3 O6, 3(H2 O)'
_chemical_formula_sum 'C16 H27 Co N3 O9'
_chemical_formula_weight 464.34
_chemical_name_systematic
'(Adipato-\k^2^<i>O</i>,<i>O</i>')diaqua[bis(pyridin-2-yl-\k<i>N</i>)amine]cobalt(II) trihydrate'
_space_group_IT_number 2
_symmetry_cell_setting triclinic
_symmetry_space_group_name_Hall '-P 1'
_symmetry_space_group_name_H-M 'P -1'
_atom_sites_solution_hydrogens geom
_atom_sites_solution_primary direct
_atom_sites_solution_secondary difmap
_cell_angle_alpha 100.8870(10)
_cell_angle_beta 105.8910(10)
_cell_angle_gamma 107.8890(10)
_cell_formula_units_Z 2
_cell_length_a 9.9587(3)
_cell_length_b 10.5458(3)
_cell_length_c 11.0885(3)
_cell_measurement_reflns_used 9938
_cell_measurement_temperature 296(2)
_cell_measurement_theta_max 33.85
_cell_measurement_theta_min 2.45
_cell_volume 1017.38(5)
_computing_cell_refinement 'SAINT (Bruker, 2008)'
_computing_data_collection 'APEX2 (Bruker, 2008)'
_computing_data_reduction 'SAINT (Bruker, 2008)'
_computing_molecular_graphics 'ORTEP-3 for Windows (Farrugia, 2012) and PLATON (Spek, 2009)'
_computing_publication_material 'PLATON (Spek, 2009) and publCIF (Westrip, 2010)'
_computing_structure_refinement 'SHELXL97 (Sheldrick, 2008)'
_computing_structure_solution 'SHELXS97 (Sheldrick, 2008)'
_diffrn_ambient_temperature 296(2)
_diffrn_measured_fraction_theta_full 0.995
_diffrn_measured_fraction_theta_max 0.995
_diffrn_measurement_device_type 'Bruker APEXII CCD'
_diffrn_measurement_method '\f and \w scans'
_diffrn_radiation_monochromator graphite
_diffrn_radiation_source 'fine-focus sealed tube'
_diffrn_radiation_type MoK\a
_diffrn_radiation_wavelength 0.71073
_diffrn_reflns_av_R_equivalents 0.0235
_diffrn_reflns_av_sigmaI/netI 0.0234
_diffrn_reflns_limit_h_max 15
_diffrn_reflns_limit_h_min -15
_diffrn_reflns_limit_k_max 16
_diffrn_reflns_limit_k_min -16
_diffrn_reflns_limit_l_max 17
_diffrn_reflns_limit_l_min -17
_diffrn_reflns_number 28998
_diffrn_reflns_theta_full 33.89
_diffrn_reflns_theta_max 33.89
_diffrn_reflns_theta_min 3.29
_diffrn_standards_number 0
_exptl_absorpt_coefficient_mu 0.897
_exptl_absorpt_correction_T_max 0.8552
_exptl_absorpt_correction_T_min 0.8003
_exptl_absorpt_correction_type multi-scan
_exptl_absorpt_process_details '(SADABS; Bruker, 2008)'
_exptl_crystal_colour Brown
_exptl_crystal_density_diffrn 1.516
_exptl_crystal_density_method 'not measured'
_exptl_crystal_description Prism
_exptl_crystal_F_000 486
_exptl_crystal_size_max 0.26
_exptl_crystal_size_mid 0.21
_exptl_crystal_size_min 0.18
_refine_diff_density_max 0.373
_refine_diff_density_min -0.339
_refine_ls_extinction_method none
_refine_ls_goodness_of_fit_ref 0.993
_refine_ls_hydrogen_treatment mixed
_refine_ls_matrix_type full
_refine_ls_number_parameters 306
_refine_ls_number_reflns 8197
_refine_ls_number_restraints 1
_refine_ls_restrained_S_all 0.994
_refine_ls_R_factor_all 0.0388
_refine_ls_R_factor_gt 0.0298
_refine_ls_shift/su_max 0.001
_refine_ls_shift/su_mean 0.000
_refine_ls_structure_factor_coef Fsqd
_refine_ls_weighting_details 'calc w=1/[\s^2^(Fo^2^)+(0.0677P)^2^+0.0480P] where P=(Fo^2^+2Fc^2^)/3'
_refine_ls_weighting_scheme calc
_refine_ls_wR_factor_gt 0.0894
_refine_ls_wR_factor_ref 0.0973
_reflns_number_gt 6984
_reflns_number_total 8197
_reflns_threshold_expression I>2\s(I)
_cod_data_source_file sj5322.cif
_cod_data_source_block I
_cod_database_code 2238026
_cod_database_fobs_code 2238026

loop_
_symmetry_equiv_pos_as_xyz
'x, y, z'
'-x, -y, -z'

loop_
_atom_site_aniso_label
_atom_site_aniso_U_11
_atom_site_aniso_U_22
_atom_site_aniso_U_33
_atom_site_aniso_U_12
_atom_site_aniso_U_13
_atom_site_aniso_U_23
Co1 0.01680(10) 0.02880(10) 0.02610(10) 0.00340(10) 0.00390(10) 0.01170(10)
O1 0.0216(3) 0.0398(4) 0.0325(4) 0.0018(3) 0.0020(3) 0.0170(3)
O2 0.0243(3) 0.0370(4) 0.0328(3) 0.0047(3) 0.0054(3) 0.0156(3)
O3 0.0306(4) 0.0617(6) 0.0328(4) -0.0007(4) -0.0034(3) 0.0056(4)
O4 0.0370(5) 0.0520(6) 0.0595(6) -0.0090(4) 0.0017(4) 0.0276(5)
O5 0.0393(5) 0.0504(5) 0.0350(4) 0.0211(4) 0.0143(4) 0.0141(4)
O6 0.0328(4) 0.0307(4) 0.0303(4) 0.0101(3) 0.0098(3) 0.0113(3)
N1 0.0198(3) 0.0288(4) 0.0253(3) 0.0054(3) 0.0050(3) 0.0103(3)
N2 0.0245(4) 0.0270(4) 0.0352(4) 0.0075(3) 0.0106(3) 0.0133(3)
N3 0.0188(4) 0.0360(4) 0.0377(4) 0.0013(3) 0.0047(3) 0.0144(4)
C1 0.0182(4) 0.0318(4) 0.0265(4) 0.0041(3) 0.0052(3) 0.0090(3)
C2 0.0187(4) 0.0328(5) 0.0356(5) 0.0015(3) 0.0020(3) 0.0100(4)
C3 0.0201(4) 0.0371(5) 0.0347(5) 0.0003(4) 0.0015(4) 0.0138(4)
C4 0.0194(4) 0.0324(5) 0.0322(4) 0.0017(3) 0.0021(3) 0.0109(4)
C5 0.0228(4) 0.0311(5) 0.0409(5) 0.0000(4) -0.0019(4) 0.0148(4)
C6 0.0198(4) 0.0281(4) 0.0342(4) 0.0045(3) 0.0035(3) 0.0052(4)
C7 0.0251(4) 0.0388(5) 0.0314(4) 0.0058(4) 0.0064(4) 0.0171(4)
C8 0.0370(5) 0.0444(6) 0.0326(5) 0.0150(5) 0.0096(4) 0.0205(4)
C9 0.0350(5) 0.0473(6) 0.0264(4) 0.0204(5) 0.0035(4) 0.0111(4)
C10 0.0223(4) 0.0386(5) 0.0288(4) 0.0097(4) 0.0010(3) 0.0051(4)
C11 0.0257(4) 0.0227(4) 0.0309(4) 0.0045(3) 0.0117(3) 0.0068(3)
C12 0.0198(4) 0.0265(4) 0.0247(4) 0.0059(3) 0.0046(3) 0.0050(3)
C13 0.0338(5) 0.0419(6) 0.0522(7) 0.0166(5) 0.0152(5) 0.0269(5)
C14 0.0541(8) 0.0447(7) 0.0679(9) 0.0250(6) 0.0285(7) 0.0362(7)
C15 0.0548(8) 0.0299(5) 0.0661(9) 0.0130(5) 0.0331(7) 0.0243(6)
C16 0.0340(5) 0.0280(5) 0.0469(6) 0.0008(4) 0.0168(5) 0.0103(4)
O7 0.0603(7) 0.0403(5) 0.0440(5) 0.0140(5) 0.0175(5) 0.0159(4)
O8 0.0727(8) 0.0345(5) 0.0813(9) 0.0112(5) 0.0427(7) 0.0201(5)
O9 0.0245(4) 0.0761(8) 0.0492(6) -0.0076(5) 0.0069(4) 0.0033(5)

loop_
_atom_site_type_symbol
_atom_site_label
_atom_site_fract_x
_atom_site_fract_y
_atom_site_fract_z
_atom_site_U_iso_or_equiv
_atom_site_thermal_displace_type
_atom_site_calc_flag
_atom_site_refinement_flags
_atom_site_occupancy
Co Co1 0.878820(10) 0.409870(10) 0.219230(10) 0.02560(10) Uani d . 1.000
O O1 1.05309(9) 0.59199(9) 0.24329(8) 0.0346(2) Uani d . 1.000
O O2 1.10712(9) 0.48396(9) 0.38874(8) 0.0334(2) Uani d . 1.000
O O3 1.92943(11) 0.90473(12) 0.80972(9) 0.0509(3) Uani d . 1.000
O O4 1.88720(12) 0.95610(12) 0.62266(12) 0.0579(3) Uani d . 1.000
O O5 0.97049(11) 0.29574(11) 0.11448(10) 0.0401(3) Uani d . 1.000
O O6 0.80952(9) 0.52897(9) 0.35009(8) 0.0318(2) Uani d . 1.000
N N1 0.71591(9) 0.40327(9) 0.05172(8) 0.0259(2) Uani d . 1.000
N N2 0.73045(10) 0.22973(9) 0.22883(9) 0.0289(2) Uani d . 1.000
N N3 0.51381(10) 0.22666(11) 0.06928(10) 0.0338(2) Uani d . 1.000
C C1 1.14696(10) 0.58243(11) 0.34175(9) 0.0274(2) Uani d . 1.000
C C2 1.30419(11) 0.69271(12) 0.39566(11) 0.0329(3) Uani d . 1.000
C C3 1.42382(11) 0.66497(12) 0.49212(11) 0.0347(3) Uani d . 1.000
C C4 1.57881(11) 0.77823(11) 0.53102(11) 0.0315(3) Uani d . 1.000
C C5 1.69945(12) 0.76076(12) 0.63591(12) 0.0365(3) Uani d . 1.000
C C6 1.84988(11) 0.88359(11) 0.69272(11) 0.0305(2) Uani d . 1.000
C C7 0.76159(12) 0.49385(12) -0.01408(11) 0.0332(3) Uani d . 1.000
C C8 0.66587(14) 0.50906(13) -0.12028(11) 0.0374(3) Uani d . 1.000
C C9 0.51360(13) 0.42605(14) -0.16405(10) 0.0367(3) Uani d . 1.000
C C10 0.46425(12) 0.33147(12) -0.10088(10) 0.0329(3) Uani d . 1.000
C C11 0.58275(11) 0.17043(10) 0.15844(10) 0.0274(2) Uani d . 1.000
C C12 0.56943(10) 0.32248(10) 0.00812(9) 0.0255(2) Uani d . 1.000
C C13 0.78977(14) 0.16797(14) 0.31479(14) 0.0401(3) Uani d . 1.000
C C14 0.70567(18) 0.05002(16) 0.33525(17) 0.0495(5) Uani d . 1.000
C C15 0.55197(17) -0.01009(13) 0.26316(16) 0.0469(4) Uani d . 1.000
C C16 0.48925(14) 0.04862(12) 0.17371(13) 0.0387(3) Uani d . 1.000
O O7 1.14682(14) 0.81433(12) 0.14879(11) 0.0492(3) Uani d D 1.000
O O8 0.88888(16) 0.80611(12) 0.38293(15) 0.0613(4) Uani d . 1.000
O O9 0.80392(11) 0.89324(14) 0.01315(13) 0.0604(4) Uani d . 1.000
H H2A 1.29990 0.77980 0.43830 0.0390 Uiso c R 1.000
H H2B 1.33620 0.70600 0.32230 0.0390 Uiso c R 1.000
H H3 0.426(2) 0.1928(19) 0.0392(18) 0.050(5) Uiso d . 1.000
H H3A 1.42590 0.57550 0.45290 0.0420 Uiso c R 1.000
H H3B 1.39850 0.66010 0.57000 0.0420 Uiso c R 1.000
H H4A 1.60690 0.77760 0.45390 0.0380 Uiso c R 1.000
H H4B 1.57380 0.86830 0.56270 0.0380 Uiso c R 1.000
H H5A 1.71530 0.67790 0.59900 0.0440 Uiso c R 1.000
H H5B 1.66320 0.74550 0.70680 0.0440 Uiso c R 1.000
H H7 0.86380 0.54890 0.01450 0.0400 Uiso c R 1.000
H H8 0.70200 0.57340 -0.16210 0.0450 Uiso c R 1.000
H H9 0.44560 0.43450 -0.23560 0.0440 Uiso c R 1.000
H H10 0.36270 0.27410 -0.12970 0.0400 Uiso c R 1.000
H H13 0.89300 0.20800 0.36220 0.0480 Uiso c R 1.000
H H14 0.75020 0.01120 0.39570 0.0590 Uiso c R 1.000
H H15 0.49160 -0.08990 0.27540 0.0560 Uiso c R 1.000
H H16 0.38660 0.00850 0.12400 0.0460 Uiso c R 1.000
H H51 0.932(2) 0.2581(19) 0.0397(19) 0.046(5) Uiso d . 1.000
H H52 1.002(2) 0.242(2) 0.143(2) 0.065(6) Uiso d . 1.000
H H61 0.836(3) 0.526(3) 0.427(2) 0.083(7) Uiso d . 1.000
H H62 0.838(2) 0.607(2) 0.3537(19) 0.057(5) Uiso d . 1.000
H H71 1.117(3) 0.868(3) 0.168(3) 0.107(10) Uiso d D 1.000
H H72 1.122(2) 0.745(2) 0.184(2) 0.063(6) Uiso d . 1.000
H H81 0.958(3) 0.868(3) 0.367(2) 0.075(6) Uiso d . 1.000
H H82 0.884(3) 0.849(3) 0.447(3) 0.085(8) Uiso d . 1.000
H H91 0.833(2) 0.880(2) -0.044(2) 0.067(6) Uiso d . 1.000
H H92 0.870(3) 0.949(3) 0.077(3) 0.085(8) Uiso d . 1.000

loop_
_atom_type_symbol
_atom_type_description
_atom_type_scat_dispersion_real
_atom_type_scat_dispersion_imag
_atom_type_scat_source
C C 0.0033 0.0016 'International Tables Vol C Tables 4.2.6.8 and 6.1.1.4'
H H 0.0000 0.0000 'International Tables Vol C Tables 4.2.6.8 and 6.1.1.4'
N N 0.0061 0.0033 'International Tables Vol C Tables 4.2.6.8 and 6.1.1.4'
O O 0.0106 0.0060 'International Tables Vol C Tables 4.2.6.8 and 6.1.1.4'
Co Co 0.3494 0.9721 'International Tables Vol C Tables 4.2.6.8 and 6.1.1.4'

loop_
_geom_angle_atom_site_label_1
_geom_angle_atom_site_label_2
_geom_angle_atom_site_label_3
_geom_angle
_geom_angle_publ_flag
O1 Co1 O2 59.68(3) no
O1 Co1 O5 89.56(4) no
O1 Co1 O6 88.57(4) no
O1 Co1 N1 100.35(4) no
O1 Co1 N2 169.33(4) no
O2 Co1 O5 84.94(4) no
O2 Co1 O6 87.44(3) no
O2 Co1 N1 159.98(4) no
O2 Co1 N2 109.79(4) no
O5 Co1 O6 172.04(4) no
O5 Co1 N1 94.09(4) no
O5 Co1 N2 91.18(4) no
O6 Co1 N1 93.86(4) no
O6 Co1 N2 89.24(4) no
N1 Co1 N2 90.21(4) no
Co1 O1 C1 95.33(7) no
Co1 O2 C1 84.88(6) no
Co1 O5 H51 122.6(16) no
Co1 O5 H52 120.3(15) no
H51 O5 H52 104(2) no
Co1 O6 H61 116(2) no
Co1 O6 H62 112.1(15) no
H61 O6 H62 107(3) no
H71 O7 H72 112(3) no
H81 O8 H82 103(3) no
H91 O9 H92 111(3) no
C7 N1 C12 117.69(9) no
Co1 N1 C12 125.38(7) no
Co1 N1 C7 116.84(8) no
Co1 N2 C13 116.29(9) no
C11 N2 C13 118.28(10) no
Co1 N2 C11 125.44(7) no
C11 N3 C12 132.59(11) no
C12 N3 H3 110.7(14) no
C11 N3 H3 116.2(14) no
O1 C1 C2 116.83(10) no
O2 C1 C2 123.13(10) no
O1 C1 O2 120.04(10) no
C1 C2 C3 116.75(10) no
C2 C3 C4 111.55(10) no
C3 C4 C5 113.16(10) no
C4 C5 C6 114.59(10) no
O4 C6 C5 119.03(11) no
O3 C6 O4 124.09(12) no
O3 C6 C5 116.88(11) no
N1 C7 C8 123.70(12) no
C7 C8 C9 118.30(12) no
C8 C9 C10 119.36(11) no
C9 C10 C12 119.02(11) no
N3 C11 C16 116.66(11) no
N2 C11 N3 121.87(10) no
N2 C11 C16 121.46(10) no
N1 C12 N3 121.29(9) no
N3 C12 C10 116.80(10) no
N1 C12 C10 121.92(10) no
N2 C13 C14 123.44(14) no
C13 C14 C15 118.04(15) no
C14 C15 C16 119.82(14) no
C11 C16 C15 118.94(13) no
C1 C2 H2B 108.00 no
H2A C2 H2B 107.00 no
C3 C2 H2A 108.00 no
C3 C2 H2B 108.00 no
C1 C2 H2A 108.00 no
C4 C3 H3B 109.00 no
H3A C3 H3B 108.00 no
C4 C3 H3A 109.00 no
C2 C3 H3A 109.00 no
C2 C3 H3B 109.00 no
C3 C4 H4A 109.00 no
C3 C4 H4B 109.00 no
C5 C4 H4A 109.00 no
C5 C4 H4B 109.00 no
H4A C4 H4B 108.00 no
C6 C5 H5A 109.00 no
H5A C5 H5B 108.00 no
C4 C5 H5B 109.00 no
C6 C5 H5B 109.00 no
C4 C5 H5A 109.00 no
N1 C7 H7 118.00 no
C8 C7 H7 118.00 no
C9 C8 H8 121.00 no
C7 C8 H8 121.00 no
C10 C9 H9 120.00 no
C8 C9 H9 120.00 no
C9 C10 H10 120.00 no
C12 C10 H10 121.00 no
N2 C13 H13 118.00 no
C14 C13 H13 118.00 no
C15 C14 H14 121.00 no
C13 C14 H14 121.00 no
C14 C15 H15 120.00 no
C16 C15 H15 120.00 no
C11 C16 H16 120.00 no
C15 C16 H16 121.00 no

loop_
_geom_bond_atom_site_label_1
_geom_bond_atom_site_label_2
_geom_bond_distance
_geom_bond_publ_flag
Co1 O1 2.0680(10) yes
Co1 O2 2.3079(9) yes
Co1 O5 2.0877(12) yes
Co1 O6 2.1336(9) yes
Co1 N1 2.0781(9) yes
Co1 N2 2.0596(10) yes
O1 C1 1.2715(13) no
O2 C1 1.2537(14) no
O3 C6 1.2569(15) no
O4 C6 1.2387(17) no
O5 H51 0.775(19) no
O5 H52 0.80(2) no
O6 H62 0.77(2) no
O6 H61 0.83(2) no
O7 H71 0.74(3) no
O7 H72 0.89(2) no
O8 H81 0.88(3) no
O8 H82 0.79(3) no
O9 H92 0.79(3) no
O9 H91 0.77(2) no
N1 C12 1.3350(14) no
N1 C7 1.3527(15) no
N2 C11 1.3363(15) no
N2 C13 1.3580(17) no
N3 C12 1.3815(15) no
N3 C11 1.3785(15) no
N3 H3 0.78(2) no
C1 C2 1.5059(16) no
C2 C3 1.5111(17) no
C3 C4 1.5177(17) no
C4 C5 1.5106(17) no
C5 C6 1.5172(17) no
C7 C8 1.3681(17) no
C8 C9 1.387(2) no
C9 C10 1.3705(18) no
C10 C12 1.4064(15) no
C11 C16 1.4070(17) no
C13 C14 1.368(2) no
C14 C15 1.388(3) no
C15 C16 1.374(2) no
C2 H2A 0.9700 no
C2 H2B 0.9700 no
C3 H3A 0.9700 no
C3 H3B 0.9700 no
C4 H4B 0.9700 no
C4 H4A 0.9700 no
C5 H5A 0.9700 no
C5 H5B 0.9700 no
C7 H7 0.9300 no
C8 H8 0.9300 no
C9 H9 0.9300 no
C10 H10 0.9300 no
C13 H13 0.9300 no
C14 H14 0.9300 no
C15 H15 0.9300 no
C16 H16 0.9300 no

loop_
_geom_hbond_atom_site_label_D
_geom_hbond_atom_site_label_H
_geom_hbond_atom_site_label_A
_geom_hbond_site_symmetry_A
_geom_hbond_distance_DH
_geom_hbond_distance_HA
_geom_hbond_distance_DA
_geom_hbond_angle_DHA
_geom_hbond_publ_flag
N3 H3 O9 2_665 0.78(2) 2.05(2) 2.8228(17) 172(2) yes
O5 H51 O7 2_765 0.775(19) 1.923(19) 2.6933(15) 172.7(19) yes
O5 H52 O3 2_866 0.80(2) 1.97(2) 2.7706(17) 173(2) yes
O6 H61 O2 2_766 0.83(2) 2.00(2) 2.8278(12) 178(4) yes
O6 H62 O8 . 0.77(2) 1.94(2) 2.7056(16) 170(2) yes
O7 H71 O3 2_876 0.74(3) 2.56(3) 3.2596(18) 160(3) yes
O7 H72 O1 . 0.89(2) 1.86(2) 2.7543(16) 175(2) yes
O8 H81 O4 2_876 0.88(3) 1.97(3) 2.8221(19) 163(2) yes
O8 H82 O4 1_455 0.79(3) 2.05(3) 2.832(2) 175(3) yes
O9 H91 O3 1_454 0.77(2) 2.12(2) 2.8670(17) 164(2) yes
O9 H92 O3 2_876 0.79(3) 1.99(3) 2.7452(17) 160(3) yes

loop_
_geom_torsion_atom_site_label_1
_geom_torsion_atom_site_label_2
_geom_torsion_atom_site_label_3
_geom_torsion_atom_site_label_4
_geom_torsion
_geom_torsion_publ_flag
O2 Co1 O1 C1 1.54(6) no
O5 Co1 O1 C1 -82.85(7) no
O6 Co1 O1 C1 89.41(7) no
N1 Co1 O1 C1 -176.92(7) no
O1 Co1 O2 C1 -1.56(6) no
O5 Co1 O2 C1 90.90(7) no
O6 Co1 O2 C1 -91.40(7) no
N1 Co1 O2 C1 2.85(14) no
N2 Co1 O2 C1 -179.67(7) no
O1 Co1 N1 C7 11.20(9) no
O1 Co1 N1 C12 -165.14(9) no
O2 Co1 N1 C7 7.33(16) no
O2 Co1 N1 C12 -169.01(9) no
O5 Co1 N1 C7 -79.11(9) no
O5 Co1 N1 C12 104.56(9) no
O6 Co1 N1 C7 100.44(9) no
O6 Co1 N1 C12 -75.89(9) no
N2 Co1 N1 C7 -170.31(9) no
N2 Co1 N1 C12 13.36(9) no
O2 Co1 N2 C11 169.49(9) no
O2 Co1 N2 C13 -10.25(10) no
O5 Co1 N2 C11 -105.46(10) no
O5 Co1 N2 C13 74.80(10) no
O6 Co1 N2 C11 82.49(9) no
O6 Co1 N2 C13 -97.25(9) no
N1 Co1 N2 C11 -11.37(9) no
N1 Co1 N2 C13 168.89(9) no
Co1 O1 C1 O2 -2.83(11) no
Co1 O1 C1 C2 176.67(8) no
Co1 O2 C1 O1 2.54(10) no
Co1 O2 C1 C2 -176.93(10) no
Co1 N1 C7 C8 -175.13(10) no
C12 N1 C7 C8 1.49(17) no
Co1 N1 C12 N3 -4.11(15) no
Co1 N1 C12 C10 175.23(8) no
C7 N1 C12 N3 179.59(10) no
C7 N1 C12 C10 -1.07(16) no
Co1 N2 C11 N3 0.16(15) no
Co1 N2 C11 C16 -178.58(9) no
C13 N2 C11 N3 179.90(11) no
C13 N2 C11 C16 1.16(17) no
Co1 N2 C13 C14 178.23(13) no
C11 N2 C13 C14 -1.5(2) no
C12 N3 C11 N2 17.69(19) no
C12 N3 C11 C16 -163.51(12) no
C11 N3 C12 N1 -15.42(19) no
C11 N3 C12 C10 165.21(12) no
O1 C1 C2 C3 -167.09(10) no
O2 C1 C2 C3 12.39(16) no
C1 C2 C3 C4 175.72(9) no
C2 C3 C4 C5 175.19(10) no
C3 C4 C5 C6 -170.72(10) no
C4 C5 C6 O3 150.64(12) no
C4 C5 C6 O4 -29.52(17) no
N1 C7 C8 C9 -0.72(19) no
C7 C8 C9 C10 -0.50(19) no
C8 C9 C10 C12 0.87(18) no
C9 C10 C12 N1 -0.08(16) no
C9 C10 C12 N3 179.29(11) no
N2 C11 C16 C15 0.00(19) no
N3 C11 C16 C15 -178.80(13) no
N2 C13 C14 C15 0.7(2) no
C13 C14 C15 C16 0.5(2) no
C14 C15 C16 C11 -0.9(2) no
